data_7220370
loop_
_publ_author_name
'Batisai, Eustina'
'Nassimbeni, Luigi R.'
'Weber, Edwin'

_publ_section_title
;
 Inclusion compounds of a borneol dumb-bell host with methylcyclohexanones
 and 2-butanols: structures and resolutions
;
_journal_issue 22
_journal_name_full CrystEngComm
_journal_page_first 4205
_journal_paper_doi 10.1039/C5CE00600G
_journal_volume 17
_journal_year 2015
_chemical_absolute_configuration rm
_chemical_formula_moiety 'C30 H38 O2, C7 H12 O'
_chemical_formula_sum 'C37 H38 O3'
_chemical_formula_weight 530.67
_chemical_name_systematic
; 
 ? 
;
_space_group_IT_number 19
_symmetry_cell_setting orthorhombic'
_symmetry_space_group_name_Hall 'P 2ac 2ab'
_symmetry_space_group_name_H-M 'P 21 21 21'
_atom_sites_solution_hydrogens geom
_atom_sites_solution_primary direct
_atom_sites_solution_secondary difmap
_audit_creation_method SHELXL-97
_audit_update_record
;
2015-04-22 deposited with the CCDC.
2015-04-27 downloaded from the CCDC.
;
_cell_angle_alpha 90.00
_cell_angle_beta 90.00
_cell_angle_gamma 90.00
_cell_formula_units_Z 8
_cell_length_a 11.7327(15)
_cell_length_b 17.388(2)
_cell_length_c 31.903(4)
_cell_measurement_reflns_used 8904
_cell_measurement_temperature 173(2)
_cell_measurement_theta_max 27.10
_cell_measurement_theta_min 1.28
_cell_volume 6508.5(14)
_computing_cell_refinement SAINT(Bruker,2001)
_computing_data_collection APEX2(Bruker,2003)
_computing_data_reduction APEX2(Bruker,2003)
_computing_molecular_graphics XSEED
_computing_publication_material 'SHELXL-97 (Sheldrick, 1997)'
_computing_structure_refinement 'SHELXL-97 (Sheldrick, 1997)'
_computing_structure_solution 'SHELXS-97 (Sheldrick, 1997)'
_diffrn_ambient_temperature 173(2)
_diffrn_measured_fraction_theta_full 0.998
_diffrn_measured_fraction_theta_max 0.998
_diffrn_measurement_device_type 'Bruker APEX-II CCD'
_diffrn_radiation_monochromator graphite
_diffrn_radiation_source 'fine-focus sealed tube'
_diffrn_radiation_type MoK\a
_diffrn_radiation_wavelength 0.71073
_diffrn_reflns_av_R_equivalents 0.0719
_diffrn_reflns_av_sigmaI/netI 0.0556
_diffrn_reflns_limit_h_max 15
_diffrn_reflns_limit_h_min -15
_diffrn_reflns_limit_k_max 22
_diffrn_reflns_limit_k_min -21
_diffrn_reflns_limit_l_max 33
_diffrn_reflns_limit_l_min -40
_diffrn_reflns_number 78927
_diffrn_reflns_theta_full 27.10
_diffrn_reflns_theta_max 27.10
_diffrn_reflns_theta_min 1.28
_exptl_absorpt_coefficient_mu 0.067
_exptl_absorpt_correction_type none
_exptl_crystal_colour colourless
_exptl_crystal_density_diffrn 1.083
_exptl_crystal_density_method 'not measured'
_exptl_crystal_description block
_exptl_crystal_F_000 2272
_exptl_crystal_size_max 0.32
_exptl_crystal_size_mid 0.32
_exptl_crystal_size_min 0.12
_refine_diff_density_max 0.616
_refine_diff_density_min -0.302
_refine_diff_density_rms 0.060
_refine_ls_abs_structure_details 'Flack H D (1983), Acta Cryst. A39, 876-881'
_refine_ls_abs_structure_Flack -0.4(18)
_refine_ls_extinction_method none
_refine_ls_goodness_of_fit_ref 1.038
_refine_ls_hydrogen_treatment noref
_refine_ls_matrix_type full
_refine_ls_number_parameters 719
_refine_ls_number_reflns 14335
_refine_ls_number_restraints 32
_refine_ls_restrained_S_all 1.037
_refine_ls_R_factor_all 0.1319
_refine_ls_R_factor_gt 0.0839
_refine_ls_shift/su_max 0.000
_refine_ls_shift/su_mean 0.000
_refine_ls_structure_factor_coef Fsqd
_refine_ls_weighting_details 'calc w=1/[\s^2^(Fo^2^)+(0.1580P)^2^+1.2615P] where P=(Fo^2^+2Fc^2^)/3'
_refine_ls_weighting_scheme calc
_refine_ls_wR_factor_gt 0.2311
_refine_ls_wR_factor_ref 0.2667
_reflns_number_gt 8904
_reflns_number_total 14335
_reflns_threshold_expression >2sigma(I)
_cod_data_source_file c5ce00600g2.cif
_cod_data_source_block H.(2MCHN)
_cod_depositor_comments 'Adding full bibliography for 7220370--7220375.cif.'
_cod_original_sg_symbol_H-M ' P212121'
_cod_database_code 7220370

loop_
_symmetry_equiv_pos_as_xyz
'x, y, z'
'-x+1/2, -y, z+1/2'
'x+1/2, -y+1/2, -z'
'-x, y+1/2, -z+1/2'

loop_
_atom_site_label
_atom_site_type_symbol
_atom_site_fract_x
_atom_site_fract_y
_atom_site_fract_z
_atom_site_U_iso_or_equiv
_atom_site_adp_type
_atom_site_occupancy
_atom_site_symmetry_multiplicity
_atom_site_calc_flag
_atom_site_refinement_flags
_atom_site_disorder_assembly
_atom_site_disorder_group
O2 O -0.2387(2) 0.16511(15) 0.74463(7) 0.0516(7) Uani 1 1 d . . .
H2 H -0.2239 0.1971 0.7678 0.062 Uiso 1 1 calc R . .
O21 O 0.7346(2) 0.26606(13) 0.81186(8) 0.0438(6) Uani 1 1 d . . .
H21 H 0.6903 0.2353 0.8303 0.053 Uiso 1 1 calc R . .
O31 O 1.2631(2) 0.56663(17) 0.54494(8) 0.0548(7) Uani 1 1 d . . .
H31 H 1.2207 0.5755 0.5652 0.066 Uiso 1 1 calc R . .
C31 C 1.2020(3) 0.5801(2) 0.50672(11) 0.0402(8) Uani 1 1 d . . .
C21 C 0.6857(3) 0.34166(19) 0.80912(10) 0.0354(7) Uani 1 1 d . . .
O51 O 0.2703(3) 0.41917(18) 0.57846(10) 0.0636(8) Uani 1 1 d . . .
H51 H 0.2652 0.4636 0.5618 0.076 Uiso 1 1 calc R . .
C11 C -0.0696(3) 0.2208(2) 0.71967(12) 0.0443(8) Uani 1 1 d . . .
C26 C 0.6926(3) 0.3851(2) 0.85185(11) 0.0401(8) Uani 1 1 d . . .
C22 C 0.7612(3) 0.3927(2) 0.78062(11) 0.0473(9) Uani 1 1 d . . .
H22A H 0.8271 0.3633 0.7697 0.057 Uiso 1 1 calc R . .
H22B H 0.7167 0.4130 0.7567 0.057 Uiso 1 1 calc R . .
C36 C 1.2109(3) 0.6662(2) 0.49251(12) 0.0449(8) Uani 1 1 d . . .
C19 C 0.4732(3) 0.3178(2) 0.78217(12) 0.0475(9) Uani 1 1 d . . .
C2 C -0.1857(3) 0.1965(2) 0.70812(10) 0.0374(7) Uani 1 1 d . . .
C3 C -0.2583(3) 0.2632(2) 0.68918(11) 0.0424(8) Uani 1 1 d . . .
H3A H -0.3273 0.2727 0.7062 0.051 Uiso 1 1 calc R . .
H3B H -0.2133 0.3113 0.6875 0.051 Uiso 1 1 calc R . .
C17 C 0.2659(4) 0.3410(3) 0.78297(16) 0.0679(13) Uani 1 1 d . . .
H17 H 0.2774 0.3826 0.8018 0.081 Uiso 1 1 calc R . .
C12 C 0.0231(3) 0.2400(2) 0.73113(12) 0.0505(9) Uani 1 1 d . . .
C16 C 0.3590(3) 0.2990(2) 0.76910(12) 0.0447(8) Uani 1 1 d . . .
C27 C 0.8167(3) 0.4162(2) 0.85195(12) 0.0494(9) Uani 1 1 d . . .
C20 C 0.5683(3) 0.3315(2) 0.79397(11) 0.0423(8) Uani 1 1 d . . .
C56 C 0.3258(3) 0.2825(3) 0.57961(13) 0.0525(10) Uani 1 1 d . . .
C43 C 0.8753(3) 0.5027(2) 0.52693(14) 0.0515(10) Uani 1 1 d . . .
C30 C 0.6528(4) 0.3369(3) 0.88865(12) 0.0583(11) Uani 1 1 d . . .
H30A H 0.6604 0.3667 0.9146 0.088 Uiso 1 1 calc R . .
H30B H 0.6996 0.2903 0.8906 0.088 Uiso 1 1 calc R . .
H30C H 0.5728 0.3225 0.8846 0.088 Uiso 1 1 calc R . .
C23 C 0.8010(4) 0.4586(2) 0.80962(13) 0.0545(10) Uani 1 1 d . . .
H23 H 0.8703 0.4865 0.7996 0.065 Uiso 1 1 calc R . .
C13 C 0.1368(3) 0.2602(2) 0.74379(12) 0.0488(9) Uani 1 1 d . . .
C46 C 0.6551(3) 0.4445(2) 0.53886(15) 0.0553(10) Uani 1 1 d . . .
C10 C -0.1561(4) 0.0544(2) 0.68637(14) 0.0569(10) Uani 1 1 d . . .
H10A H -0.2068 0.0379 0.7091 0.085 Uiso 1 1 calc R . .
H10B H -0.0772 0.0546 0.6964 0.085 Uiso 1 1 calc R . .
H10C H -0.1631 0.0187 0.6627 0.085 Uiso 1 1 calc R . .
C25 C 0.6235(4) 0.4597(2) 0.84667(14) 0.0552(10) Uani 1 1 d . . .
H25A H 0.5490 0.4494 0.8333 0.066 Uiso 1 1 calc R . .
H25B H 0.6105 0.4849 0.8741 0.066 Uiso 1 1 calc R . .
C51 C 0.3317(3) 0.3601(2) 0.55588(12) 0.0473(9) Uani 1 1 d . . .
C52 C 0.2705(4) 0.3406(2) 0.51371(12) 0.0555(10) Uani 1 1 d . . .
H52A H 0.2011 0.3722 0.5100 0.067 Uiso 1 1 calc R . .
H52B H 0.3219 0.3490 0.4895 0.067 Uiso 1 1 calc R . .
C7 C -0.3093(3) 0.1474(2) 0.65262(12) 0.0479(9) Uani 1 1 d . . .
C47 C 0.6768(4) 0.4993(3) 0.50770(16) 0.0644(12) Uani 1 1 d . . .
H47 H 0.6166 0.5173 0.4904 0.077 Uiso 1 1 calc R . .
C37 C 1.3248(4) 0.6662(3) 0.46729(17) 0.0665(13) Uani 1 1 d . . .
C28 C 0.9126(4) 0.3561(3) 0.85197(15) 0.0657(13) Uani 1 1 d . . .
H28A H 0.9865 0.3822 0.8540 0.099 Uiso 1 1 calc R . .
H28B H 0.9096 0.3263 0.8259 0.099 Uiso 1 1 calc R . .
H28C H 0.9030 0.3216 0.8760 0.099 Uiso 1 1 calc R . .
C50 C 0.4488(4) 0.3885(3) 0.54906(14) 0.0594(11) Uani 1 1 d . . .
C35 C 1.1243(4) 0.6765(3) 0.45702(13) 0.0542(10) Uani 1 1 d . . .
H35A H 1.1154 0.7315 0.4496 0.065 Uiso 1 1 calc R . .
H35B H 1.0491 0.6553 0.4649 0.065 Uiso 1 1 calc R . .
C15 C 0.3390(4) 0.2390(3) 0.74186(15) 0.0686(13) Uani 1 1 d . . .
H15 H 0.4016 0.2101 0.7314 0.082 Uiso 1 1 calc R . .
C14 C 0.2290(4) 0.2199(3) 0.72946(15) 0.0656(12) Uani 1 1 d . . .
H14 H 0.2177 0.1781 0.7107 0.079 Uiso 1 1 calc R . .
C5 C -0.1809(4) 0.2357(3) 0.61863(13) 0.0574(10) Uani 1 1 d . . .
H5A H -0.1397 0.2850 0.6219 0.069 Uiso 1 1 calc R . .
H5B H -0.1981 0.2274 0.5886 0.069 Uiso 1 1 calc R . .
C4 C -0.2901(3) 0.2343(2) 0.64526(12) 0.0481(9) Uani 1 1 d . . .
H4 H -0.3564 0.2615 0.6323 0.058 Uiso 1 1 calc R . .
C45 C 0.7457(4) 0.4202(3) 0.56397(16) 0.0670(13) Uani 1 1 d . . .
H45 H 0.7323 0.3836 0.5855 0.080 Uiso 1 1 calc R . .
C32 C 1.2597(4) 0.5368(2) 0.46982(13) 0.0557(10) Uani 1 1 d . . .
H32A H 1.3302 0.5106 0.4791 0.067 Uiso 1 1 calc R . .
H32B H 1.2074 0.4983 0.4575 0.067 Uiso 1 1 calc R . .
C8 C -0.3273(4) 0.1018(3) 0.61176(15) 0.0692(13) Uani 1 1 d . . .
H8A H -0.3992 0.1177 0.5987 0.104 Uiso 1 1 calc R . .
H8B H -0.3302 0.0467 0.6181 0.104 Uiso 1 1 calc R . .
H8C H -0.2641 0.1121 0.5925 0.104 Uiso 1 1 calc R . .
C42 C 0.9902(4) 0.5311(2) 0.52004(14) 0.0526(9) Uani 1 1 d . . .
C18 C 0.1577(3) 0.3235(3) 0.76996(17) 0.0685(13) Uani 1 1 d . . .
H18 H 0.0958 0.3547 0.7788 0.082 Uiso 1 1 calc R . .
C58 C 0.1032(3) 0.2923(3) 0.57805(17) 0.0667(13) Uani 1 1 d . . .
H58A H 0.0356 0.2666 0.5668 0.100 Uiso 1 1 calc R . .
H58B H 0.1069 0.3450 0.5672 0.100 Uiso 1 1 calc R . .
H58C H 0.0988 0.2937 0.6087 0.100 Uiso 1 1 calc R . .
C48 C 0.7861(4) 0.5271(3) 0.50227(15) 0.0600(11) Uani 1 1 d . . .
H48 H 0.8000 0.5641 0.4809 0.072 Uiso 1 1 calc R . .
C49 C 0.5421(4) 0.4140(3) 0.54459(14) 0.0601(11) Uani 1 1 d . . .
C57 C 0.2103(4) 0.2483(2) 0.56468(14) 0.0561(10) Uani 1 1 d . . .
C6 C -0.1115(3) 0.1677(3) 0.63709(12) 0.0510(10) Uani 1 1 d . . .
H6A H -0.0380 0.1858 0.6487 0.061 Uiso 1 1 calc R . .
H6B H -0.0963 0.1283 0.6154 0.061 Uiso 1 1 calc R . .
C44 C 0.8538(4) 0.4486(3) 0.55800(17) 0.0670(13) Uani 1 1 d . . .
H44 H 0.9144 0.4311 0.5753 0.080 Uiso 1 1 calc R . .
C53 C 0.2407(4) 0.2560(3) 0.51843(15) 0.0664(12) Uani 1 1 d . . .
H53 H 0.1804 0.2374 0.4988 0.080 Uiso 1 1 calc R . .
C9 C -0.4108(3) 0.1290(3) 0.68105(14) 0.0567(11) Uani 1 1 d . . .
H9A H -0.4055 0.0755 0.6906 0.085 Uiso 1 1 calc R . .
H9B H -0.4818 0.1361 0.6654 0.085 Uiso 1 1 calc R . .
H9C H -0.4100 0.1634 0.7053 0.085 Uiso 1 1 calc R . .
C24 C 0.6992(4) 0.5099(2) 0.81833(16) 0.0645(12) Uani 1 1 d . . .
H24A H 0.6592 0.5236 0.7921 0.077 Uiso 1 1 calc R . .
H24B H 0.7227 0.5576 0.8329 0.077 Uiso 1 1 calc R . .
C33 C 1.2867(4) 0.6009(3) 0.43842(16) 0.0713(13) Uani 1 1 d . . .
H33 H 1.3445 0.5862 0.4168 0.086 Uiso 1 1 calc R . .
C40 C 1.1972(4) 0.7226(3) 0.52786(15) 0.0659(12) Uani 1 1 d . . .
H40A H 1.2600 0.7162 0.5478 0.099 Uiso 1 1 calc R . .
H40B H 1.1245 0.7132 0.5421 0.099 Uiso 1 1 calc R . .
H40C H 1.1982 0.7751 0.5167 0.099 Uiso 1 1 calc R . .
C59 C 0.1906(5) 0.1643(3) 0.5789(2) 0.0930(19) Uani 1 1 d . . .
H59A H 0.1203 0.1446 0.5663 0.140 Uiso 1 1 calc R . .
H59B H 0.1839 0.1626 0.6095 0.140 Uiso 1 1 calc R . .
H59C H 0.2551 0.1324 0.5700 0.140 Uiso 1 1 calc R . .
C29 C 0.8423(4) 0.4684(3) 0.88927(15) 0.0675(13) Uani 1 1 d . . .
H29A H 0.9110 0.4987 0.8835 0.101 Uiso 1 1 calc R . .
H29B H 0.8546 0.4369 0.9143 0.101 Uiso 1 1 calc R . .
H29C H 0.7778 0.5031 0.8940 0.101 Uiso 1 1 calc R . .
C41 C 1.0830(3) 0.5542(2) 0.51360(13) 0.0475(9) Uani 1 1 d . . .
C1 C -0.1891(3) 0.1349(2) 0.67226(11) 0.0416(8) Uani 1 1 d . . .
O61 O 0.4057(5) 0.6619(4) 0.65167(19) 0.093(2) Uiso 0.686(7) 1 d PD A 1
C55 C 0.4105(4) 0.2290(3) 0.55766(18) 0.0745(14) Uani 1 1 d . . .
H55A H 0.4850 0.2547 0.5537 0.089 Uiso 1 1 calc R . .
H55B H 0.4221 0.1813 0.5741 0.089 Uiso 1 1 calc R . .
C60 C 0.3456(5) 0.2909(4) 0.62672(16) 0.0811(16) Uani 1 1 d . . .
H60A H 0.4156 0.3204 0.6316 0.122 Uiso 1 1 calc R . .
H60B H 0.3531 0.2398 0.6394 0.122 Uiso 1 1 calc R . .
H60C H 0.2809 0.3179 0.6394 0.122 Uiso 1 1 calc R . .
C34 C 1.1777(5) 0.6307(3) 0.42042(15) 0.0784(15) Uani 1 1 d . . .
H34A H 1.1273 0.5879 0.4116 0.094 Uiso 1 1 calc R . .
H34B H 1.1924 0.6644 0.3960 0.094 Uiso 1 1 calc R . .
C54 C 0.3547(5) 0.2115(3) 0.5157(2) 0.0823(16) Uani 1 1 d . . .
H54A H 0.3415 0.1556 0.5123 0.099 Uiso 1 1 calc R . .
H54B H 0.4020 0.2302 0.4921 0.099 Uiso 1 1 calc R . .
C38 C 1.4326(4) 0.6504(3) 0.4926(2) 0.0916(19) Uani 1 1 d . . .
H38A H 1.4994 0.6555 0.4744 0.137 Uiso 1 1 calc R . .
H38B H 1.4295 0.5981 0.5040 0.137 Uiso 1 1 calc R . .
H38C H 1.4381 0.6874 0.5157 0.137 Uiso 1 1 calc R . .
C39 C 1.3476(5) 0.7417(4) 0.4442(3) 0.108(2) Uani 1 1 d . . .
H39A H 1.4224 0.7392 0.4306 0.162 Uiso 1 1 calc R . .
H39B H 1.3466 0.7843 0.4643 0.162 Uiso 1 1 calc R . .
H39C H 1.2885 0.7498 0.4230 0.162 Uiso 1 1 calc R . .
C63 C 0.4599(10) 0.4930(6) 0.7157(3) 0.105(3) Uiso 0.686(7) 1 d PD A 1
C61 C 0.4512(9) 0.6024(5) 0.6621(3) 0.117(4) Uiso 0.686(7) 1 d PD A 1
C66 C 0.5428(8) 0.5697(6) 0.6327(3) 0.112(3) Uiso 0.686(7) 1 d PD A 1
C65 C 0.6122(11) 0.5055(8) 0.6536(5) 0.182(7) Uiso 0.686(7) 1 d PD A 1
C68 C 0.5773(16) 0.6308(9) 0.6003(5) 0.170(6) Uiso 0.686(7) 1 d PD A 1
C74 C 0.4678(13) 0.5460(14) 0.6968(5) 0.103(7) Uiso 0.314(7) 1 d PD A 2
O76 O 0.1181(10) 0.6144(7) 0.6174(3) 0.178(4) Uiso 0.711(7) 1 d PD B 1
C76 C 0.0812(10) 0.5747(7) 0.6455(4) 0.121(4) Uiso 0.711(7) 1 d PD B 1
C82 C -0.0907(15) 0.6669(10) 0.6556(5) 0.169(6) Uiso 0.711(7) 1 d PD B 1
C80 C -0.0782(11) 0.5304(7) 0.6869(5) 0.137(4) Uiso 0.711(7) 1 d PD B 1
C79 C -0.0044(13) 0.4651(8) 0.7046(5) 0.176(6) Uiso 0.711(7) 1 d PD B 1
C81 C -0.0144(12) 0.6039(7) 0.6742(5) 0.217(9) Uiso 0.711(7) 1 d PD B 1
C77 C 0.134(2) 0.5047(11) 0.6674(11) 0.338(17) Uiso 0.711(7) 1 d PD B 1
C78 C 0.0808(13) 0.4254(10) 0.6752(5) 0.169(6) Uiso 0.711(7) 1 d PD B 1
O69 O 0.3469(10) 0.4843(6) 0.6466(3) 0.075(4) Uiso 0.314(7) 1 d PD A 2
O83 O 0.1533(10) 0.5508(7) 0.7121(3) 0.075(4) Uiso 0.289(7) 1 d PD B 2
C69 C 0.3842(14) 0.5445(7) 0.6599(4) 0.083(5) Uiso 0.314(7) 1 d PD A 2
C88 C 0.0252(10) 0.4944(8) 0.6674(5) 0.074(5) Uiso 0.289(7) 1 d PD B 2
C72 C 0.5965(18) 0.6387(11) 0.6588(6) 0.099(6) Uiso 0.314(7) 1 d PD A 2
C87 C -0.0939(12) 0.5215(10) 0.6540(6) 0.077(5) Uiso 0.289(7) 1 d PD B 2
C83 C 0.1111(14) 0.5581(8) 0.6778(4) 0.076(5) Uiso 0.289(7) 1 d PD B 2
C70 C 0.4117(15) 0.6063(10) 0.6270(6) 0.093(6) Uiso 0.314(7) 1 d PD A 2
C86 C -0.102(2) 0.5972(9) 0.6294(7) 0.113(8) Uiso 0.289(7) 1 d PD B 2
C73 C 0.5909(14) 0.5743(12) 0.6917(7) 0.114(7) Uiso 0.314(7) 1 d PD A 2
C89 C 0.108(2) 0.4533(17) 0.6375(9) 0.130(10) Uiso 0.289(7) 1 d PD B 2
C84 C 0.1014(15) 0.6352(10) 0.6545(7) 0.101(7) Uiso 0.289(7) 1 d PD B 2
C85 C -0.0263(14) 0.6543(12) 0.6532(7) 0.088(6) Uiso 0.289(7) 1 d PD B 2
C75 C 0.404(5) 0.473(2) 0.7106(18) 0.25(3) Uiso 0.314(7) 1 d PD A 2
C71 C 0.5319(15) 0.6359(16) 0.6170(6) 0.122(9) Uiso 0.314(7) 1 d PD A 2
C64B C 0.5464(10) 0.4567(7) 0.6856(4) 0.128(4) Uiso 0.686(7) 1 d PD A 1
C62 C 0.4602(14) 0.5803(6) 0.7085(3) 0.156(6) Uiso 0.686(7) 1 d PD A 1

loop_
_atom_site_aniso_label
_atom_site_aniso_U_11
_atom_site_aniso_U_22
_atom_site_aniso_U_33
_atom_site_aniso_U_23
_atom_site_aniso_U_13
_atom_site_aniso_U_12
O2 0.0614(17) 0.0540(16) 0.0393(12) -0.0054(12) 0.0056(12) -0.0173(13)
O21 0.0471(14) 0.0379(13) 0.0463(12) -0.0046(11) -0.0066(11) 0.0001(11)
O31 0.0470(15) 0.0669(17) 0.0506(14) -0.0014(13) -0.0070(12) 0.0018(13)
C31 0.0328(17) 0.0375(18) 0.0504(19) -0.0021(15) -0.0029(15) -0.0051(14)
C21 0.0331(16) 0.0361(17) 0.0371(16) -0.0003(14) -0.0040(13) -0.0003(14)
O51 0.0649(19) 0.0566(17) 0.0693(18) -0.0027(15) 0.0193(15) -0.0134(15)
C11 0.040(2) 0.043(2) 0.050(2) -0.0011(16) -0.0073(16) -0.0001(16)
C26 0.0386(18) 0.0386(18) 0.0430(18) -0.0040(15) -0.0023(14) 0.0004(15)
C22 0.040(2) 0.058(2) 0.0431(18) 0.0051(17) -0.0001(15) -0.0108(17)
C36 0.0379(19) 0.0328(18) 0.064(2) -0.0041(16) -0.0032(16) -0.0059(15)
C19 0.040(2) 0.057(2) 0.046(2) -0.0010(17) -0.0068(16) -0.0051(17)
C2 0.0332(17) 0.0361(17) 0.0427(18) -0.0025(15) 0.0006(14) -0.0033(14)
C3 0.0360(18) 0.0365(18) 0.0548(19) -0.0069(16) -0.0036(16) 0.0003(15)
C17 0.045(2) 0.069(3) 0.090(3) -0.032(3) -0.010(2) 0.001(2)
C12 0.040(2) 0.056(2) 0.055(2) 0.0014(19) -0.0030(17) -0.0016(18)
C16 0.0331(18) 0.051(2) 0.050(2) -0.0009(17) -0.0055(15) -0.0005(16)
C27 0.044(2) 0.055(2) 0.049(2) -0.0147(18) -0.0103(16) -0.0035(18)
C20 0.0394(19) 0.043(2) 0.0443(18) 0.0032(16) -0.0017(15) -0.0026(16)
C56 0.037(2) 0.060(3) 0.060(2) 0.0176(19) 0.0028(17) -0.0034(18)
C43 0.038(2) 0.048(2) 0.069(2) 0.008(2) 0.0064(17) -0.0099(17)
C30 0.083(3) 0.056(2) 0.0363(18) -0.0049(18) 0.0013(19) -0.008(2)
C23 0.052(2) 0.052(2) 0.060(2) -0.0010(19) -0.0025(19) -0.0191(19)
C13 0.0361(19) 0.063(2) 0.047(2) 0.0002(19) -0.0081(15) -0.0068(17)
C46 0.038(2) 0.045(2) 0.083(3) 0.012(2) 0.0052(19) -0.0088(17)
C10 0.063(3) 0.044(2) 0.064(2) -0.0076(19) 0.001(2) 0.0090(19)
C25 0.054(2) 0.043(2) 0.068(3) -0.006(2) -0.001(2) 0.0081(18)
C51 0.0384(19) 0.050(2) 0.054(2) 0.0101(18) 0.0073(16) -0.0075(16)
C52 0.060(2) 0.056(2) 0.051(2) 0.0123(19) -0.0001(19) -0.010(2)
C7 0.0372(19) 0.052(2) 0.054(2) -0.0164(18) -0.0005(16) -0.0008(16)
C47 0.043(2) 0.066(3) 0.084(3) 0.030(2) -0.006(2) -0.012(2)
C37 0.042(2) 0.051(2) 0.106(4) 0.020(2) 0.017(2) -0.0027(19)
C28 0.044(2) 0.089(3) 0.065(3) -0.022(3) -0.016(2) 0.012(2)
C50 0.051(2) 0.062(3) 0.066(3) 0.006(2) 0.0028(19) -0.020(2)
C35 0.058(2) 0.051(2) 0.053(2) 0.0086(19) -0.0032(19) -0.0031(19)
C15 0.040(2) 0.086(3) 0.080(3) -0.034(3) 0.000(2) 0.008(2)
C14 0.045(2) 0.075(3) 0.076(3) -0.033(2) -0.008(2) 0.001(2)
C5 0.057(2) 0.065(3) 0.050(2) 0.008(2) 0.0014(18) 0.006(2)
C4 0.0403(19) 0.050(2) 0.054(2) -0.0023(18) -0.0104(16) 0.0063(17)
C45 0.048(2) 0.060(3) 0.094(3) 0.035(3) 0.009(2) -0.003(2)
C32 0.062(3) 0.041(2) 0.063(2) -0.0104(18) 0.010(2) -0.0050(19)
C8 0.063(3) 0.081(3) 0.063(3) -0.022(2) -0.013(2) -0.003(2)
C42 0.045(2) 0.048(2) 0.065(2) 0.004(2) -0.0020(18) -0.0060(18)
C18 0.037(2) 0.077(3) 0.092(3) -0.026(3) -0.003(2) 0.003(2)
C58 0.036(2) 0.062(3) 0.103(4) 0.021(3) 0.001(2) -0.0118(19)
C48 0.043(2) 0.062(3) 0.075(3) 0.028(2) 0.0021(19) -0.0089(19)
C49 0.052(2) 0.060(3) 0.068(3) 0.015(2) 0.007(2) -0.019(2)
C57 0.050(2) 0.038(2) 0.080(3) 0.0183(19) 0.003(2) -0.0084(17)
C6 0.040(2) 0.066(3) 0.047(2) -0.0005(19) 0.0086(16) 0.0059(19)
C44 0.044(2) 0.061(3) 0.096(3) 0.030(3) -0.005(2) -0.005(2)
C53 0.069(3) 0.055(3) 0.074(3) -0.004(2) -0.004(2) -0.012(2)
C9 0.0345(19) 0.061(3) 0.074(3) -0.019(2) -0.0020(18) -0.0110(18)
C24 0.075(3) 0.037(2) 0.081(3) 0.005(2) -0.007(2) -0.005(2)
C33 0.074(3) 0.063(3) 0.077(3) 0.004(2) 0.034(3) 0.005(2)
C40 0.069(3) 0.048(2) 0.081(3) -0.022(2) -0.022(2) 0.010(2)
C59 0.083(4) 0.063(3) 0.133(5) 0.038(3) 0.023(4) -0.013(3)
C29 0.066(3) 0.072(3) 0.065(3) -0.027(2) -0.012(2) -0.015(2)
C41 0.043(2) 0.042(2) 0.058(2) 0.0010(17) -0.0011(17) -0.0126(16)
C1 0.0356(18) 0.044(2) 0.0456(19) -0.0035(16) 0.0021(15) 0.0011(15)
C55 0.051(3) 0.066(3) 0.107(4) 0.024(3) 0.016(3) 0.000(2)
C60 0.071(3) 0.103(4) 0.069(3) 0.042(3) -0.013(2) -0.009(3)
C34 0.105(4) 0.073(3) 0.057(3) 0.010(2) 0.005(3) 0.018(3)
C54 0.083(4) 0.054(3) 0.110(4) -0.006(3) 0.022(3) -0.007(3)
C38 0.037(2) 0.068(3) 0.170(6) 0.012(4) -0.003(3) -0.010(2)
C39 0.067(3) 0.081(4) 0.175(7) 0.058(4) 0.026(4) -0.006(3)

loop_
_atom_type_symbol
_atom_type_description
_atom_type_scat_dispersion_real
_atom_type_scat_dispersion_imag
_atom_type_scat_source
C C 0.0033 0.0016 'International Tables Vol C Tables 4.2.6.8 and 6.1.1.4'
H H 0.0000 0.0000 'International Tables Vol C Tables 4.2.6.8 and 6.1.1.4'
O O 0.0106 0.0060 'International Tables Vol C Tables 4.2.6.8 and 6.1.1.4'

loop_
_geom_angle_atom_site_label_1
_geom_angle_atom_site_label_2
_geom_angle_atom_site_label_3
_geom_angle
C2 O2 H2 109.5
C21 O21 H21 109.5
C31 O31 H31 109.5
O31 C31 C41 107.2(3)
O31 C31 C32 110.4(3)
C41 C31 C32 112.1(3)
O31 C31 C36 111.6(3)
C41 C31 C36 113.2(3)
C32 C31 C36 102.4(3)
O21 C21 C20 106.5(3)
O21 C21 C22 109.4(3)
C20 C21 C22 114.3(3)
O21 C21 C26 111.6(3)
C20 C21 C26 113.2(3)
C22 C21 C26 101.9(3)
C51 O51 H51 109.5
C12 C11 C2 176.7(4)
C30 C26 C25 112.8(3)
C30 C26 C27 118.7(3)
C25 C26 C27 101.5(3)
C30 C26 C21 113.2(3)
C25 C26 C21 106.7(3)
C27 C26 C21 102.7(3)
C23 C22 C21 104.2(3)
C23 C22 H22A 110.9
C21 C22 H22A 110.9
C23 C22 H22B 110.9
C21 C22 H22B 110.9
H22A C22 H22B 108.9
C40 C36 C35 114.1(3)
C40 C36 C37 118.6(4)
C35 C36 C37 100.8(3)
C40 C36 C31 113.5(3)
C35 C36 C31 106.3(3)
C37 C36 C31 101.9(3)
C20 C19 C16 177.9(4)
O2 C2 C11 107.9(3)
O2 C2 C3 111.2(3)
C11 C2 C3 112.9(3)
O2 C2 C1 108.8(3)
C11 C2 C1 113.7(3)
C3 C2 C1 102.2(3)
C4 C3 C2 104.1(3)
C4 C3 H3A 110.9
C2 C3 H3A 110.9
C4 C3 H3B 110.9
C2 C3 H3B 110.9
H3A C3 H3B 109.0
C18 C17 C16 121.1(4)
C18 C17 H17 119.5
C16 C17 H17 119.5
C11 C12 C13 177.3(5)
C15 C16 C17 117.8(3)
C15 C16 C19 120.8(4)
C17 C16 C19 121.4(4)
C29 C27 C28 105.0(3)
C29 C27 C23 114.9(4)
C28 C27 C23 114.3(4)
C29 C27 C26 113.2(3)
C28 C27 C26 116.7(4)
C23 C27 C26 93.0(3)
C19 C20 C21 175.4(4)
C60 C56 C55 114.1(4)
C60 C56 C51 113.0(4)
C55 C56 C51 106.1(3)
C60 C56 C57 118.1(4)
C55 C56 C57 101.1(4)
C51 C56 C57 102.9(3)
C48 C43 C44 118.6(4)
C48 C43 C42 121.0(4)
C44 C43 C42 120.4(4)
C26 C30 H30A 109.5
C26 C30 H30B 109.5
H30A C30 H30B 109.5
C26 C30 H30C 109.5
H30A C30 H30C 109.5
H30B C30 H30C 109.5
C24 C23 C22 107.9(3)
C24 C23 C27 102.3(3)
C22 C23 C27 101.8(3)
C24 C23 H23 114.4
C22 C23 H23 114.4
C27 C23 H23 114.4
C14 C13 C18 117.6(4)
C14 C13 C12 121.0(4)
C18 C13 C12 121.4(4)
C45 C46 C47 118.4(4)
C45 C46 C49 121.1(4)
C47 C46 C49 120.5(4)
C1 C10 H10A 109.5
C1 C10 H10B 109.5
H10A C10 H10B 109.5
C1 C10 H10C 109.5
H10A C10 H10C 109.5
H10B C10 H10C 109.5
C24 C25 C26 103.7(3)
C24 C25 H25A 111.0
C26 C25 H25A 111.0
C24 C25 H25B 111.0
C26 C25 H25B 111.0
H25A C25 H25B 109.0
O51 C51 C50 107.5(3)
O51 C51 C56 110.6(3)
C50 C51 C56 113.9(3)
O51 C51 C52 110.7(3)
C50 C51 C52 111.9(3)
C56 C51 C52 102.2(3)
C53 C52 C51 103.3(3)
C53 C52 H52A 111.1
C51 C52 H52A 111.1
C53 C52 H52B 111.1
C51 C52 H52B 111.1
H52A C52 H52B 109.1
C9 C7 C8 106.7(3)
C9 C7 C4 114.1(3)
C8 C7 C4 113.2(4)
C9 C7 C1 115.9(3)
C8 C7 C1 113.2(3)
C4 C7 C1 93.7(3)
C48 C47 C46 119.7(4)
C48 C47 H47 120.1
C46 C47 H47 120.1
C38 C37 C39 105.4(4)
C38 C37 C33 115.3(4)
C39 C37 C33 113.5(5)
C38 C37 C36 115.9(4)
C39 C37 C36 113.5(4)
C33 C37 C36 93.4(3)
C27 C28 H28A 109.5
C27 C28 H28B 109.5
H28A C28 H28B 109.5
C27 C28 H28C 109.5
H28A C28 H28C 109.5
H28B C28 H28C 109.5
C49 C50 C51 177.2(5)
C36 C35 C34 103.3(4)
C36 C35 H35A 111.1
C34 C35 H35A 111.1
C36 C35 H35B 111.1
C34 C35 H35B 111.1
H35A C35 H35B 109.1
C16 C15 C14 121.2(4)
C16 C15 H15 119.4
C14 C15 H15 119.4
C13 C14 C15 121.1(4)
C13 C14 H14 119.4
C15 C14 H14 119.4
C4 C5 C6 102.4(3)
C4 C5 H5A 111.3
C6 C5 H5A 111.3
C4 C5 H5B 111.3
C6 C5 H5B 111.3
H5A C5 H5B 109.2
C3 C4 C5 107.3(3)
C3 C4 C7 102.5(3)
C5 C4 C7 102.8(3)
C3 C4 H4 114.3
C5 C4 H4 114.3
C7 C4 H4 114.3
C44 C45 C46 121.0(4)
C44 C45 H45 119.5
C46 C45 H45 119.5
C33 C32 C31 103.5(3)
C33 C32 H32A 111.1
C31 C32 H32A 111.1
C33 C32 H32B 111.1
C31 C32 H32B 111.1
H32A C32 H32B 109.0
C7 C8 H8A 109.5
C7 C8 H8B 109.5
H8A C8 H8B 109.5
C7 C8 H8C 109.5
H8A C8 H8C 109.5
H8B C8 H8C 109.5
C41 C42 C43 178.6(5)
C17 C18 C13 121.1(4)
C17 C18 H18 119.4
C13 C18 H18 119.4
C57 C58 H58A 109.5
C57 C58 H58B 109.5
H58A C58 H58B 109.5
C57 C58 H58C 109.5
H58A C58 H58C 109.5
H58B C58 H58C 109.5
C43 C48 C47 121.8(4)
C43 C48 H48 119.1
C47 C48 H48 119.1
C50 C49 C46 179.5(6)
C53 C57 C58 114.7(4)
C53 C57 C59 113.8(4)
C58 C57 C59 105.5(4)
C53 C57 C56 93.4(3)
C58 C57 C56 115.9(4)
C59 C57 C56 113.7(4)
C5 C6 C1 104.3(3)
C5 C6 H6A 110.9
C1 C6 H6A 110.9
C5 C6 H6B 110.9
C1 C6 H6B 110.9
H6A C6 H6B 108.9
C45 C44 C43 120.6(4)
C45 C44 H44 119.7
C43 C44 H44 119.7
C52 C53 C57 103.6(4)
C52 C53 C54 106.2(4)
C57 C53 C54 102.3(4)
C52 C53 H53 114.5
C57 C53 H53 114.5
C54 C53 H53 114.5
C7 C9 H9A 109.5
C7 C9 H9B 109.5
H9A C9 H9B 109.5
C7 C9 H9C 109.5
H9A C9 H9C 109.5
H9B C9 H9C 109.5
C23 C24 C25 103.2(3)
C23 C24 H24A 111.1
C25 C24 H24A 111.1
C23 C24 H24B 111.1
C25 C24 H24B 111.1
H24A C24 H24B 109.1
C34 C33 C37 103.0(4)
C34 C33 C32 109.1(4)
C37 C33 C32 101.9(4)
C34 C33 H33 113.9
C37 C33 H33 113.9
C32 C33 H33 113.9
C36 C40 H40A 109.5
C36 C40 H40B 109.5
H40A C40 H40B 109.5
C36 C40 H40C 109.5
H40A C40 H40C 109.5
H40B C40 H40C 109.5
C57 C59 H59A 109.5
C57 C59 H59B 109.5
H59A C59 H59B 109.5
C57 C59 H59C 109.5
H59A C59 H59C 109.5
H59B C59 H59C 109.5
C27 C29 H29A 109.5
C27 C29 H29B 109.5
H29A C29 H29B 109.5
C27 C29 H29C 109.5
H29A C29 H29C 109.5
H29B C29 H29C 109.5
C42 C41 C31 177.2(4)
C10 C1 C6 113.8(3)
C10 C1 C7 118.5(3)
C6 C1 C7 100.9(3)
C10 C1 C2 114.0(3)
C6 C1 C2 105.2(3)
C7 C1 C2 102.8(3)
C54 C55 C56 104.2(4)
C54 C55 H55A 110.9
C56 C55 H55A 110.9
C54 C55 H55B 110.9
C56 C55 H55B 110.9
H55A C55 H55B 108.9
C56 C60 H60A 109.5
C56 C60 H60B 109.5
H60A C60 H60B 109.5
C56 C60 H60C 109.5
H60A C60 H60C 109.5
H60B C60 H60C 109.5
C33 C34 C35 103.6(4)
C33 C34 H34A 111.0
C35 C34 H34A 111.0
C33 C34 H34B 111.0
C35 C34 H34B 111.0
H34A C34 H34B 109.0
C55 C54 C53 102.8(4)
C55 C54 H54A 111.2
C53 C54 H54A 111.2
C55 C54 H54B 111.2
C53 C54 H54B 111.2
H54A C54 H54B 109.1
C37 C38 H38A 109.5
C37 C38 H38B 109.5
H38A C38 H38B 109.5
C37 C38 H38C 109.5
H38A C38 H38C 109.5
H38B C38 H38C 109.5
C37 C39 H39A 109.5
C37 C39 H39B 109.5
H39A C39 H39B 109.5
C37 C39 H39C 109.5
H39A C39 H39C 109.5
H39B C39 H39C 109.5
C64B C63 C62 108.1(11)
O61 C61 C66 117.3(8)
O61 C61 C62 120.6(8)
C66 C61 C62 116.7(9)
C65 C66 C68 131.0(11)
C65 C66 C61 112.0(9)
C68 C66 C61 109.8(10)
C66 C65 C64B 115.1(11)
C75 C74 C73 139(3)
C75 C74 C69 84(3)
C73 C74 C69 121.6(16)
O76 C76 C81 120.9(12)
O76 C76 C77 130.1(17)
C81 C76 C77 106.6(16)
C79 C80 C81 115.9(12)
C78 C79 C80 118.3(13)
C82 C81 C76 115.5(13)
C82 C81 C80 114.3(13)
C76 C81 C80 103.7(10)
C78 C77 C76 128.3(17)
C77 C78 C79 87.7(17)
O69 C69 C70 116.2(13)
O69 C69 C74 120.9(15)
C70 C69 C74 112.3(13)
C83 C88 C89 93.2(16)
C83 C88 C87 115.8(13)
C89 C88 C87 123.0(18)
C73 C72 C71 123.4(18)
C86 C87 C88 117.7(16)
O83 C83 C88 112.9(12)
O83 C83 C84 124.1(15)
C88 C83 C84 118.5(13)
C69 C70 C71 124.8(17)
C87 C86 C85 105.3(15)
C74 C73 C72 110.4(16)
C85 C84 C83 106.0(15)
C84 C85 C86 116.0(19)
C70 C71 C72 106.4(17)
C65 C64B C63 121.5(11)
C63 C62 C61 113.1(9)

loop_
_geom_bond_atom_site_label_1
_geom_bond_atom_site_label_2
_geom_bond_distance
O2 C2 1.429(4)
O2 H2 0.9400
O21 C21 1.437(4)
O21 H21 0.9500
O31 C31 1.433(4)
O31 H31 0.8300
C31 C41 1.483(5)
C31 C32 1.552(5)
C31 C36 1.569(5)
C21 C20 1.471(5)
C21 C22 1.548(5)
C21 C26 1.560(5)
O51 C51 1.447(5)
O51 H51 0.9400
C11 C12 1.195(5)
C11 C2 1.472(5)
C26 C30 1.516(5)
C26 C25 1.540(5)
C26 C27 1.553(5)
C22 C23 1.546(6)
C22 H22A 0.9900
C22 H22B 0.9900
C36 C40 1.502(6)
C36 C35 1.531(5)
C36 C37 1.561(6)
C19 C20 1.201(5)
C19 C16 1.441(5)
C2 C3 1.560(5)
C2 C1 1.568(5)
C3 C4 1.535(5)
C3 H3A 0.9900
C3 H3B 0.9900
C17 C18 1.370(6)
C17 C16 1.386(6)
C17 H17 0.9500
C12 C13 1.438(5)
C16 C15 1.379(6)
C27 C29 1.527(5)
C27 C28 1.536(6)
C27 C23 1.549(6)
C56 C60 1.528(7)
C56 C55 1.531(7)
C56 C51 1.548(6)
C56 C57 1.554(6)
C43 C48 1.377(6)
C43 C44 1.389(6)
C43 C42 1.452(6)
C30 H30A 0.9800
C30 H30B 0.9800
C30 H30C 0.9800
C23 C24 1.516(6)
C23 H23 1.0000
C13 C14 1.368(6)
C13 C18 1.403(6)
C46 C45 1.396(6)
C46 C47 1.400(6)
C46 C49 1.440(5)
C10 C1 1.520(6)
C10 H10A 0.9800
C10 H10B 0.9800
C10 H10C 0.9800
C25 C24 1.539(7)
C25 H25A 0.9900
C25 H25B 0.9900
C51 C50 1.476(5)
C51 C52 1.562(6)
C52 C53 1.520(6)
C52 H52A 0.9900
C52 H52B 0.9900
C7 C9 1.531(6)
C7 C8 1.540(6)
C7 C4 1.546(6)
C7 C1 1.558(5)
C47 C48 1.381(6)
C47 H47 0.9500
C37 C38 1.525(7)
C37 C39 1.528(7)
C37 C33 1.529(8)
C28 H28A 0.9800
C28 H28B 0.9800
C28 H28C 0.9800
C50 C49 1.190(6)
C35 C34 1.546(7)
C35 H35A 0.9900
C35 H35B 0.9900
C15 C14 1.390(6)
C15 H15 0.9500
C14 H14 0.9500
C5 C4 1.537(6)
C5 C6 1.552(6)
C5 H5A 0.9900
C5 H5B 0.9900
C4 H4 1.0000
C45 C44 1.375(6)
C45 H45 0.9500
C32 C33 1.531(6)
C32 H32A 0.9900
C32 H32B 0.9900
C8 H8A 0.9800
C8 H8B 0.9800
C8 H8C 0.9800
C42 C41 1.178(5)
C18 H18 0.9500
C58 C57 1.532(6)
C58 H58A 0.9800
C58 H58B 0.9800
C58 H58C 0.9800
C48 H48 0.9500
C57 C53 1.524(6)
C57 C59 1.547(6)
C6 C1 1.553(5)
C6 H6A 0.9900
C6 H6B 0.9900
C44 H44 0.9500
C53 C54 1.548(8)
C53 H53 1.0000
C9 H9A 0.9800
C9 H9B 0.9800
C9 H9C 0.9800
C24 H24A 0.9900
C24 H24B 0.9900
C33 C34 1.494(8)
C33 H33 1.0000
C40 H40A 0.9800
C40 H40B 0.9800
C40 H40C 0.9800
C59 H59A 0.9800
C59 H59B 0.9800
C59 H59C 0.9800
C29 H29A 0.9800
C29 H29B 0.9800
C29 H29C 0.9800
O61 C61 1.2098(10)
C55 C54 1.521(8)
C55 H55A 0.9900
C55 H55B 0.9900
C60 H60A 0.9800
C60 H60B 0.9800
C60 H60C 0.9800
C34 H34A 0.9900
C34 H34B 0.9900
C54 H54A 0.9900
C54 H54B 0.9900
C38 H38A 0.9800
C38 H38B 0.9800
C38 H38C 0.9800
C39 H39A 0.9800
C39 H39B 0.9800
C39 H39C 0.9800
C63 C64B 1.5349(10)
C63 C62 1.5350(11)
C61 C66 1.5352(10)
C61 C62 1.5354(10)
C66 C65 1.5346(10)
C66 C68 1.5345(10)
C65 C64B 1.5347(10)
C74 C75 1.5349(11)
C74 C73 1.5351(11)
C74 C69 1.5350(10)
O76 C76 1.2102(10)
C76 C81 1.5350(10)
C76 C77 1.5350(10)
C82 C81 1.5347(10)
C80 C79 1.5349(10)
C80 C81 1.5352(11)
C79 C78 1.5347(10)
C77 C78 1.5348(11)
O69 C69 1.2102(10)
O83 C83 1.2098(10)
C69 C70 1.5351(10)
C88 C83 1.5346(11)
C88 C89 1.5349(10)
C88 C87 1.5350(10)
C72 C73 1.5350(10)
C72 C71 1.5351(10)
C87 C86 1.5350(10)
C83 C84 1.5349(10)
C70 C71 1.5351(11)
C86 C85 1.5352(11)
C84 C85 1.5349(11)

loop_
_geom_hbond_atom_site_label_D
_geom_hbond_atom_site_label_H
_geom_hbond_atom_site_label_A
_geom_hbond_distance_DH
_geom_hbond_distance_HA
_geom_hbond_distance_DA
_geom_hbond_angle_DHA
_geom_hbond_site_symmetry_A
O2 H2 O21 0.94 1.91 2.789(3) 154.3 1_455
O31 H31 O76 0.83 2.16 2.989(12) 172.4 1_655
O51 H51 O31 0.94 1.87 2.780(4) 162.0 1_455
